data_4133883
loop_
_publ_author_name
'Zhu, Tianyu'
'Sha, Ye'
'Adabi Firouzjaie, Horie'
'Peng, Xiong'
'Cha, Yujin'
'Dissanayake, D. M. M. Mevan'
'Smith, Mark D.'
'Vannucci, Aaron K.'
'Mustain, William Earl'
'Tang, Chuanbing'

_publ_section_title
;
 Rational Synthesis of Metallo-Cations Toward Redox- and Alkaline-Stable
 Metallo-Polyelectrolytes.
;
_journal_name_full 'Journal of the American Chemical Society'
_journal_paper_doi 10.1021/jacs.9b12051
_journal_year 2019
_chemical_absolute_configuration ad
_chemical_formula_moiety 'C14 H18 Co, F6 P'
_chemical_formula_sum 'C14 H18 Co F6 P'
_chemical_formula_weight 390.18
_space_group_crystal_system tetragonal
_space_group_IT_number 82
_space_group_name_Hall 'I -4'
_space_group_name_H-M_alt 'I -4'
_atom_sites_solution_hydrogens geom
_atom_sites_solution_primary dual
_audit_creation_date 2018-11-19
_audit_creation_method
;
Olex2 1.2
(compiled 2018.05.29 svn.r3508 for OlexSys, GUI svn.r5506)
;
_cell_angle_alpha 90
_cell_angle_beta 90
_cell_angle_gamma 90
_cell_formula_units_Z 2
_cell_length_a 10.8185(3)
_cell_length_b 10.8185(3)
_cell_length_c 6.6735(2)
_cell_measurement_reflns_used 9871
_cell_measurement_temperature 100(2)
_cell_measurement_theta_max 30.021
_cell_measurement_theta_min 2.663
_cell_volume 781.07(4)
_computing_cell_refinement 'SAINT+ Ver. 8.38A (Bruker-AXS, 2016)'
_computing_data_collection 'Bruker APEX3 v2016.5-0 (Bruker, 2016)'
_computing_data_reduction 'SAINT+ Ver. 8.38A (Bruker-AXS, 2016)'
_computing_molecular_graphics 'Olex2 (Dolomanov et al., 2009)'
_computing_publication_material 'Olex2 (Dolomanov et al., 2009)'
_computing_structure_refinement 'XL (Sheldrick, 2008)'
_computing_structure_solution 'XT (Sheldrick, 2015)'
_diffrn_ambient_temperature 100(2)
_diffrn_detector 'Bruker PHOTON-100 area detector'
_diffrn_detector_area_resol_mean 10.4
_diffrn_detector_type 'CMOS area detector'
_diffrn_measured_fraction_theta_full 1.000
_diffrn_measured_fraction_theta_max 1.000
_diffrn_measurement_device 'three-circle diffractometer'
_diffrn_measurement_device_type 'Bruker D8 QUEST'
_diffrn_measurement_method '\w and \f scans'
_diffrn_radiation_monochromator 'mirror optics'
_diffrn_radiation_probe x-ray
_diffrn_radiation_type MoK\a
_diffrn_radiation_wavelength 0.71073
_diffrn_reflns_av_R_equivalents 0.0349
_diffrn_reflns_av_unetI/netI 0.0137
_diffrn_reflns_Laue_measured_fraction_full 1.000
_diffrn_reflns_Laue_measured_fraction_max 1.000
_diffrn_reflns_limit_h_max 14
_diffrn_reflns_limit_h_min -15
_diffrn_reflns_limit_k_max 15
_diffrn_reflns_limit_k_min -15
_diffrn_reflns_limit_l_max 9
_diffrn_reflns_limit_l_min -9
_diffrn_reflns_number 18295
_diffrn_reflns_point_group_measured_fraction_full 1.000
_diffrn_reflns_point_group_measured_fraction_max 1.000
_diffrn_reflns_theta_full 30.020
_diffrn_reflns_theta_max 30.021
_diffrn_reflns_theta_min 2.663
_diffrn_source 'microfocus sealed X-ray tube'
_diffrn_source_type 'Incoatec I\ms'
_diffrn_standards_number 0
_exptl_absorpt_coefficient_mu 1.255
_exptl_absorpt_correction_T_max 0.5642
_exptl_absorpt_correction_T_min 0.4605
_exptl_absorpt_correction_type multi-scan
_exptl_absorpt_process_details
;
SADABS-2016/2 (Bruker,2016/2) was used for absorption correction.
wR2(int) was 0.1228 before and 0.0592 after correction.
The Ratio of minimum to maximum transmission is 0.8162.
The \l/2 correction factor is Not present.
;
_exptl_crystal_colour yellow
_exptl_crystal_colour_primary yellow
_exptl_crystal_density_diffrn 1.659
_exptl_crystal_description plate
_exptl_crystal_F_000 396
_exptl_crystal_size_max 0.4
_exptl_crystal_size_mid 0.3
_exptl_crystal_size_min 0.18
_refine_diff_density_max 0.500
_refine_diff_density_min -0.401
_refine_diff_density_rms 0.082
_refine_ls_abs_structure_details
;
 Refined as an inversion twin.
;
_refine_ls_abs_structure_Flack 0.17(3)
_refine_ls_extinction_coef 0.015(2)
_refine_ls_extinction_expression Fc^*^=kFc[1+0.001xFc^2^\l^3^/sin(2\q)]^-1/4^
_refine_ls_extinction_method 'SHELXL-2018/3 (Sheldrick 2018)'
_refine_ls_goodness_of_fit_ref 1.142
_refine_ls_hydrogen_treatment constr
_refine_ls_matrix_type full
_refine_ls_number_parameters 86
_refine_ls_number_reflns 1149
_refine_ls_number_restraints 0
_refine_ls_restrained_S_all 1.142
_refine_ls_R_factor_all 0.0211
_refine_ls_R_factor_gt 0.0197
_refine_ls_shift/su_max 0.000
_refine_ls_shift/su_mean 0.000
_refine_ls_structure_factor_coef Fsqd
_refine_ls_weighting_details 'w=1/[\s^2^(Fo^2^)+(0.0283P)^2^+0.2526P] where P=(Fo^2^+2Fc^2^)/3'
_refine_ls_weighting_scheme calc
_refine_ls_wR_factor_gt 0.0495
_refine_ls_wR_factor_ref 0.0502
_reflns_Friedel_coverage 0.847
_reflns_Friedel_fraction_full 1.000
_reflns_Friedel_fraction_max 1.000
_reflns_number_gt 1110
_reflns_number_total 1149
_reflns_threshold_expression 'I > 2\s(I)'
_cod_data_source_file ja9b12051_si_003.cif
_cod_data_source_block tytmcc
_cod_depositor_comments
;
The following automatic conversions were performed:

data item '_diffrn_radiation_probe' value 'X-ray' was changed to
'x-ray' in accordance with the
/home/data/users/saulius/crontab/automatic-downloads/rss-feeds/ACS/lib/dictionaries/cif_core.dic
dictionary named 'cif_core.dic' version 2.4.2 last updated on
2011-04-26.

Automatic conversion script
Id: cif_fix_values 7556 2019-12-06 15:28:31Z antanas 
;
_cod_original_cell_volume 781.07(5)
_cod_database_code 4133883
_shelx_shelxl_version_number 2018/3
_shelx_space_group_comment
;
The symmetry employed for this shelxl refinement is uniquely defined
by the following loop, which should always be used as a source of
symmetry information in preference to the above space-group names.
They are only intended as comments.
;
_shelx_estimated_absorpt_t_max 0.806
_shelx_estimated_absorpt_t_min 0.634
_olex2_refinement_description
;
1. Twinned data refinement
 Scales: 0.83(3)
 0.17(3)
2. Fixed Uiso
 At 1.2 times of:
  All C(H) groups
 At 1.5 times of:
  All C(H,H,H) groups
3. Others
 Fixed Sof: C1(0.5) C2(0.5) H2(0.5) C3(0.5) C4(0.5) H4(0.5) C5(0.5) H5(0.5)
 C6(0.5) H6A(0.5) H6B(0.5) H6C(0.5) C7(0.5) H7A(0.5) H7B(0.5) H7C(0.5)
4.a Aromatic/amide H refined with riding coordinates:
 C2(H2), C4(H4), C5(H5)
4.b Idealised Me refined as rotating group:
 C6(H6A,H6B,H6C), C7(H7A,H7B,H7C)
;
_olex2_submission_special_instructions 'No special instructions were received'

loop_
_space_group_symop_operation_xyz
'x, y, z'
'-x, -y, z'
'y, -x, -z'
'-y, x, -z'
'x+1/2, y+1/2, z+1/2'
'-x+1/2, -y+1/2, z+1/2'
'y+1/2, -x+1/2, -z+1/2'
'-y+1/2, x+1/2, -z+1/2'

loop_
_atom_site_label
_atom_site_type_symbol
_atom_site_fract_x
_atom_site_fract_y
_atom_site_fract_z
_atom_site_U_iso_or_equiv
_atom_site_adp_type
_atom_site_occupancy
_atom_site_site_symmetry_order
_atom_site_calc_flag
_atom_site_refinement_flags_posn
_atom_site_refinement_flags_adp
_atom_site_refinement_flags_occupancy
_atom_site_disorder_assembly
_atom_site_disorder_group
Co1 Co 0.000000 0.500000 0.250000 0.01848(14) Uani 1 4 d S T P . .
C1 C 0.0278(10) 0.3936(5) 0.4980(18) 0.0210(11) Uani 0.5 1 d . . . A -1
C2 C 0.1039(4) 0.4995(11) 0.4965(18) 0.0202(11) Uani 0.5 1 d . . . A -1
H2 H 0.191744 0.499237 0.496984 0.024 Uiso 0.5 1 calc R . . A -1
C3 C 0.0281(10) 0.6065(5) 0.4942(19) 0.0207(11) Uani 0.5 1 d . . . A -1
C4 C -0.0962(7) 0.5659(13) 0.4907(17) 0.0314(14) Uani 0.5 1 d . . . A -1
H4 H -0.167194 0.617478 0.485291 0.038 Uiso 0.5 1 calc R . . A -1
C5 C -0.0963(7) 0.4350(13) 0.497(2) 0.0322(14) Uani 0.5 1 d . . . A -1
H5 H -0.167560 0.383768 0.499397 0.039 Uiso 0.5 1 calc R . . A -1
C6 C 0.0719(7) 0.2620(4) 0.4989(9) 0.0517(15) Uani 0.5 1 d . . . A -1
H6A H 0.015256 0.210948 0.419742 0.078 Uiso 0.5 1 calc GR . . A -1
H6B H 0.074373 0.231341 0.637063 0.078 Uiso 0.5 1 calc GR . . A -1
H6C H 0.154966 0.257825 0.440611 0.078 Uiso 0.5 1 calc GR . . A -1
C7 C 0.0723(7) 0.7380(4) 0.4987(9) 0.0505(14) Uani 0.5 1 d . . . A -1
H7A H 0.154714 0.742935 0.438256 0.076 Uiso 0.5 1 calc GR . . A -1
H7B H 0.076236 0.766721 0.637839 0.076 Uiso 0.5 1 calc GR . . A -1
H7C H 0.014858 0.790196 0.422997 0.076 Uiso 0.5 1 calc GR . . A -1
P1 P 0.500000 0.500000 0.500000 0.01798(18) Uani 1 4 d S T P . .
F1 F 0.39511(12) 0.39520(11) 0.5001(3) 0.0382(3) Uani 1 1 d . . . . .
F2 F 0.500000 0.500000 0.2614(5) 0.0465(4) Uani 1 2 d S T P . .

loop_
_atom_site_aniso_label
_atom_site_aniso_U_11
_atom_site_aniso_U_22
_atom_site_aniso_U_33
_atom_site_aniso_U_23
_atom_site_aniso_U_13
_atom_site_aniso_U_12
Co1 0.02168(16) 0.02168(16) 0.01208(19) 0.000 0.000 0.000
C1 0.026(3) 0.023(2) 0.013(2) 0.004(2) -0.011(6) -0.003(4)
C2 0.020(2) 0.024(3) 0.017(3) -0.010(6) 0.000(2) 0.002(3)
C3 0.026(3) 0.022(2) 0.014(2) -0.005(2) 0.009(5) 0.002(4)
C4 0.024(4) 0.057(5) 0.014(2) 0.003(6) 0.001(3) 0.017(4)
C5 0.021(4) 0.058(5) 0.017(2) 0.010(7) 0.001(3) -0.013(4)
C6 0.105(5) 0.0219(19) 0.028(2) 0.0037(18) -0.007(3) 0.003(2)
C7 0.103(5) 0.0219(19) 0.027(2) -0.0038(18) -0.006(3) -0.005(2)
P1 0.0145(2) 0.0145(2) 0.0250(4) 0.000 0.000 0.000
F1 0.0214(5) 0.0214(5) 0.0720(10) -0.0022(7) 0.0022(7) -0.0068(4)
F2 0.0526(11) 0.0597(12) 0.0271(9) 0.000 0.000 0.0004(9)

loop_
_atom_type_symbol
_atom_type_description
_atom_type_scat_dispersion_real
_atom_type_scat_dispersion_imag
_atom_type_scat_source
C C 0.0033 0.0016 'International Tables Vol C Tables 4.2.6.8 and 6.1.1.4'
H H 0.0000 0.0000 'International Tables Vol C Tables 4.2.6.8 and 6.1.1.4'
Co Co 0.3494 0.9721 'International Tables Vol C Tables 4.2.6.8 and 6.1.1.4'
F F 0.0171 0.0103 'International Tables Vol C Tables 4.2.6.8 and 6.1.1.4'
P P 0.1023 0.0942 'International Tables Vol C Tables 4.2.6.8 and 6.1.1.4'

loop_
_geom_angle_atom_site_label_1
_geom_angle_atom_site_label_2
_geom_angle_atom_site_label_3
_geom_angle
_geom_angle_site_symmetry_1
_geom_angle_site_symmetry_3
C1 Co1 C4 68.5(3) . .
C1 Co1 C5 40.3(4) . .
C2 Co1 C1 41.0(3) . .
C2 Co1 C3 41.4(3) . .
C2 Co1 C4 68.8(3) . .
C2 Co1 C5 68.1(3) . .
C3 Co1 C1 69.2(3) . .
C3 Co1 C4 40.7(4) . .
C3 Co1 C5 68.1(4) . .
C4 Co1 C5 40.3(4) . .
C2 C1 Co1 67.8(6) . .
C2 C1 C5 107.3(6) . .
C2 C1 C6 125.8(10) . .
C5 C1 Co1 71.1(6) . .
C5 C1 C6 127.0(8) . .
C6 C1 Co1 125.8(7) . .
Co1 C2 H2 124.5 . .
C1 C2 Co1 71.3(6) . .
C1 C2 H2 125.5 . .
C1 C2 C3 108.9(4) . .
C3 C2 Co1 70.3(7) . .
C3 C2 H2 125.5 . .
C2 C3 Co1 68.3(6) . .
C2 C3 C7 126.0(10) . .
C4 C3 Co1 70.5(7) . .
C4 C3 C2 107.3(5) . .
C4 C3 C7 126.7(8) . .
C7 C3 Co1 127.2(7) . .
Co1 C4 H4 126.0 . .
C3 C4 Co1 68.7(6) . .
C3 C4 H4 126.0 . .
C3 C4 C5 108.1(6) . .
C5 C4 Co1 70.9(7) . .
C5 C4 H4 126.0 . .
Co1 C5 H5 128.4 . .
C1 C5 Co1 68.6(6) . .
C1 C5 C4 108.4(6) . .
C1 C5 H5 125.8 . .
C4 C5 Co1 68.8(7) . .
C4 C5 H5 125.8 . .
C1 C6 H6A 109.5 . .
C1 C6 H6B 109.5 . .
C1 C6 H6C 109.5 . .
H6A C6 H6B 109.5 . .
H6A C6 H6C 109.5 . .
H6B C6 H6C 109.5 . .
C3 C7 H7A 109.5 . .
C3 C7 H7B 109.5 . .
C3 C7 H7C 109.5 . .
H7A C7 H7B 109.5 . .
H7A C7 H7C 109.5 . .
H7B C7 H7C 109.5 . .
F1 P1 F1 90.0 3_566 .
F1 P1 F1 89.999(1) 4_656 .
F1 P1 F1 90.0 2_665 3_566
F1 P1 F1 179.97(15) 4_656 3_566
F1 P1 F1 179.97(15) 2_665 .
F1 P1 F1 90.0 2_665 4_656
F2 P1 F1 89.99(7) 3_566 2_665
F2 P1 F1 89.99(7) . 3_566
F2 P1 F1 90.01(7) 3_566 3_566
F2 P1 F1 89.99(7) 3_566 .
F2 P1 F1 90.01(7) 3_566 4_656
F2 P1 F1 89.99(7) . 4_656
F2 P1 F1 90.01(7) . 2_665
F2 P1 F1 90.01(7) . .
F2 P1 F2 180.0 3_566 .

loop_
_geom_bond_atom_site_label_1
_geom_bond_atom_site_label_2
_geom_bond_distance
_geom_bond_site_symmetry_2
Co1 C1 2.038(10) .
Co1 C2 1.993(10) .
Co1 C3 2.019(11) .
Co1 C4 2.042(10) .
Co1 C5 2.071(11) .
C1 C2 1.411(10) .
C1 C5 1.415(12) .
C1 C6 1.502(9) .
C2 H2 0.9500 .
C2 C3 1.419(10) .
C3 C4 1.414(12) .
C3 C7 1.502(8) .
C4 H4 0.9500 .
C4 C5 1.417(15) .
C5 H5 0.9500 .
C6 H6A 0.9800 .
C6 H6B 0.9800 .
C6 H6C 0.9800 .
C7 H7A 0.9800 .
C7 H7B 0.9800 .
C7 H7C 0.9800 .
P1 F1 1.6041(11) 4_656
P1 F1 1.6041(11) .
P1 F1 1.6041(11) 2_665
P1 F1 1.6041(11) 3_566
P1 F2 1.593(4) 3_566
P1 F2 1.593(4) .

loop_
_geom_torsion_atom_site_label_1
_geom_torsion_atom_site_label_2
_geom_torsion_atom_site_label_3
_geom_torsion_atom_site_label_4
_geom_torsion
Co1 C1 C2 C3 60.4(9)
Co1 C1 C5 C4 -57.3(10)
Co1 C2 C3 C4 60.0(9)
Co1 C2 C3 C7 -121.1(12)
Co1 C3 C4 C5 60.3(10)
Co1 C4 C5 C1 57.2(10)
C1 C2 C3 Co1 -61.0(9)
C1 C2 C3 C4 -1.0(15)
C1 C2 C3 C7 177.9(11)
C2 C1 C5 Co1 58.4(9)
C2 C1 C5 C4 1.1(17)
C2 C3 C4 Co1 -58.6(9)
C2 C3 C4 C5 1.6(16)
C3 C4 C5 Co1 -58.9(10)
C3 C4 C5 C1 -1.7(17)
C5 C1 C2 Co1 -60.5(9)
C5 C1 C2 C3 0.0(15)
C6 C1 C2 Co1 119.0(12)
C6 C1 C2 C3 179.5(11)
C6 C1 C5 Co1 -121.1(12)
C6 C1 C5 C4 -178.4(11)
C7 C3 C4 Co1 122.5(12)
C7 C3 C4 C5 -177.2(12)

loop_
_twin_individual_id
_twin_individual_mass_fraction_refined
1 0.83(3)
2 0.17(3)
